data_4082068
loop_
_publ_author_name
'Rakesh, Prakul'
'Singh, Harkesh B.'
'Butcher, Ray J.'

_publ_section_title
;
 Synthesis of Selenenium Ions: Isolation of Highly Conjugated,
 pH-Sensitive
 4,4&#x2032;-Bis(methylimino)-1,1&#x2032;-binaphthylene-5-diselenenium(II)
 Triflate
;
_journal_issue 24
_journal_name_full Organometallics
_journal_page_first 7275
_journal_paper_doi 10.1021/om400460z
_journal_volume 32
_journal_year 2013
_chemical_formula_moiety 'C22 H16 N2 Se2, 2(C F3 O3 S)'
_chemical_formula_sum 'C24 H16 F6 N2 O6 S2 Se2'
_chemical_formula_weight 764.43
_chemical_name_systematic
; 
 ? 
;
_space_group_IT_number 56
_symmetry_cell_setting orthorhombic
_symmetry_space_group_name_Hall '-P 2ab 2ac'
_symmetry_space_group_name_H-M 'P c c n'
_atom_sites_solution_hydrogens geom
_atom_sites_solution_primary direct
_atom_sites_solution_secondary difmap
_audit_creation_method SHELXL-97
_cell_angle_alpha 90.00
_cell_angle_beta 90.00
_cell_angle_gamma 90.00
_cell_formula_units_Z 4
_cell_length_a 21.6378(19)
_cell_length_b 15.2112(8)
_cell_length_c 7.9432(5)
_cell_measurement_reflns_used 5558
_cell_measurement_temperature 123(2)
_cell_measurement_theta_max 32.7059
_cell_measurement_theta_min 5.1173
_cell_volume 2614.4(3)
_computing_cell_refinement
;
CrysAlisPro, Oxford Diffraction Ltd.,
Version 1.171.34.40 (release 27-08-2010 CrysAlis171 .NET)
(compiled Aug 27 2010,11:50:40)
;
_computing_data_collection
;
CrysAlisPro, Oxford Diffraction Ltd.,
Version 1.171.34.40 (release 27-08-2010 CrysAlis171 .NET)
(compiled Aug 27 2010,11:50:40)
;
_computing_data_reduction
;
CrysAlisPro, Oxford Diffraction Ltd.,
Version 1.171.34.40 (release 27-08-2010 CrysAlis171 .NET)
(compiled Aug 27 2010,11:50:40)
;
_computing_molecular_graphics 'SHELXLTL (Sheldrick, 2008)'
_computing_publication_material 'SHELXLTL (Sheldrick, 2008)'
_computing_structure_refinement 'SHELXL-97 (Sheldrick, 2008)'
_computing_structure_solution 'SHELXS-97 (Sheldrick, 2008)'
_diffrn_ambient_temperature 123(2)
_diffrn_detector_area_resol_mean 10.5081
_diffrn_measured_fraction_theta_full 0.976
_diffrn_measured_fraction_theta_max 0.919
_diffrn_measurement_device_type 'Xcalibur, Ruby, Gemini'
_diffrn_measurement_method '\w scans'
_diffrn_radiation_monochromator graphite
_diffrn_radiation_source 'Enhance (Mo) X-ray Source'
_diffrn_radiation_type MoK\a
_diffrn_radiation_wavelength 0.71073
_diffrn_reflns_av_R_equivalents 0.1168
_diffrn_reflns_av_sigmaI/netI 0.1292
_diffrn_reflns_limit_h_max 25
_diffrn_reflns_limit_h_min -32
_diffrn_reflns_limit_k_max 14
_diffrn_reflns_limit_k_min -22
_diffrn_reflns_limit_l_max 9
_diffrn_reflns_limit_l_min -11
_diffrn_reflns_number 17731
_diffrn_reflns_theta_full 25.00
_diffrn_reflns_theta_max 32.86
_diffrn_reflns_theta_min 5.13
_exptl_absorpt_coefficient_mu 3.077
_exptl_absorpt_correction_T_max 0.899
_exptl_absorpt_correction_T_min 0.409
_exptl_absorpt_correction_type analytical
_exptl_absorpt_process_details
;
CrysAlisPro, Oxford Diffraction Ltd.,
Version 1.171.34.40 (release 27-08-2010 CrysAlis171 .NET)
(compiled Aug 27 2010,11:50:40)
Analytical numeric absorption correction using a multifaceted crystal
            model based on expressions derived by R.C. Clark & J.S. Reid.
(Clark, R. C. & Reid, J. S. (1995). Acta Cryst. A51, 887-897)
;
_exptl_crystal_colour black
_exptl_crystal_density_diffrn 1.942
_exptl_crystal_density_method 'not measured'
_exptl_crystal_description 'needle plate'
_exptl_crystal_F_000 1504
_exptl_crystal_size_max 0.7154
_exptl_crystal_size_mid 0.1686
_exptl_crystal_size_min 0.0347
_refine_diff_density_max 1.465
_refine_diff_density_min -0.981
_refine_diff_density_rms 0.154
_refine_ls_extinction_method none
_refine_ls_goodness_of_fit_ref 1.112
_refine_ls_hydrogen_treatment constr
_refine_ls_matrix_type full
_refine_ls_number_parameters 191
_refine_ls_number_reflns 4465
_refine_ls_number_restraints 0
_refine_ls_restrained_S_all 1.112
_refine_ls_R_factor_all 0.1350
_refine_ls_R_factor_gt 0.0849
_refine_ls_shift/su_max 0.001
_refine_ls_shift/su_mean 0.000
_refine_ls_structure_factor_coef Fsqd
_refine_ls_weighting_details 'calc w=1/[\s^2^(Fo^2^)+(0.0504P)^2^] where P=(Fo^2^+2Fc^2^)/3'
_refine_ls_weighting_scheme calc
_refine_ls_wR_factor_gt 0.1566
_refine_ls_wR_factor_ref 0.1778
_reflns_number_gt 2735
_reflns_number_total 4465
_reflns_threshold_expression >2sigma(I)
_cod_data_source_file om400460z_si_002.cif
_cod_data_source_block 19
_cod_database_code 4082068

loop_
_symmetry_equiv_pos_as_xyz
'x, y, z'
'-x+1/2, -y+1/2, z'
'-x, y+1/2, -z+1/2'
'x+1/2, -y, -z+1/2'
'-x, -y, -z'
'x-1/2, y-1/2, -z'
'x, -y-1/2, z-1/2'
'-x-1/2, y, z-1/2'

loop_
_atom_site_label
_atom_site_type_symbol
_atom_site_fract_x
_atom_site_fract_y
_atom_site_fract_z
_atom_site_U_iso_or_equiv
_atom_site_adp_type
_atom_site_occupancy
_atom_site_symmetry_multiplicity
_atom_site_calc_flag
_atom_site_refinement_flags
Se Se 0.47317(2) 0.54217(3) 0.72528(7) 0.02444(17) Uani 1 1 d .
S S 0.62863(6) 0.56643(9) 0.65317(17) 0.0244(3) Uani 1 1 d .
F1 F 0.68973(19) 0.7120(3) 0.6001(5) 0.0594(12) Uani 1 1 d .
F2 F 0.6379(2) 0.7098(2) 0.8282(5) 0.0540(11) Uani 1 1 d .
F3 F 0.72221(19) 0.6365(3) 0.8113(5) 0.0550(11) Uani 1 1 d .
O1 O 0.57171(16) 0.6065(2) 0.5915(4) 0.0288(8) Uani 1 1 d .
O2 O 0.66691(18) 0.5293(3) 0.5245(5) 0.0364(10) Uani 1 1 d .
O3 O 0.62031(19) 0.5138(3) 0.8019(5) 0.0320(9) Uani 1 1 d .
N1 N 0.3961(2) 0.5052(3) 0.8017(5) 0.0236(9) Uani 1 1 d .
C1 C 0.4372(2) 0.6545(3) 0.7081(6) 0.0221(10) Uani 1 1 d .
C2 C 0.4644(2) 0.7333(3) 0.6565(6) 0.0229(10) Uani 1 1 d .
H2A H 0.5070 0.7366 0.6274 0.027 Uiso 1 1 calc R
C3 C 0.4265(2) 0.8063(3) 0.6498(6) 0.0247(11) Uani 1 1 d .
H3A H 0.4436 0.8606 0.6130 0.030 Uiso 1 1 calc R
C4 C 0.3640(2) 0.8039(3) 0.6948(6) 0.0223(10) Uani 1 1 d .
H4A H 0.3395 0.8554 0.6833 0.027 Uiso 1 1 calc R
C5 C 0.3373(2) 0.7270(3) 0.7562(6) 0.0210(10) Uani 1 1 d .
C6 C 0.2717(2) 0.7152(3) 0.8033(6) 0.0207(10) Uani 1 1 d .
C7 C 0.2532(2) 0.6283(3) 0.8578(6) 0.0226(10) Uani 1 1 d .
H7A H 0.2114 0.6204 0.8913 0.027 Uiso 1 1 calc R
C8 C 0.2913(2) 0.5571(3) 0.8645(6) 0.0229(10) Uani 1 1 d .
H8A H 0.2767 0.5020 0.9044 0.028 Uiso 1 1 calc R
C9 C 0.3536(2) 0.5672(3) 0.8105(6) 0.0220(10) Uani 1 1 d .
C10 C 0.3752(2) 0.6516(3) 0.7600(5) 0.0199(10) Uani 1 1 d .
C11 C 0.3871(3) 0.4107(3) 0.8312(7) 0.0277(11) Uani 1 1 d .
H11A H 0.3432 0.3989 0.8515 0.042 Uiso 1 1 calc R
H11B H 0.4113 0.3924 0.9296 0.042 Uiso 1 1 calc R
H11C H 0.4009 0.3777 0.7321 0.042 Uiso 1 1 calc R
C1A C 0.6730(3) 0.6610(4) 0.7273(7) 0.0368(14) Uani 1 1 d .

loop_
_atom_site_aniso_label
_atom_site_aniso_U_11
_atom_site_aniso_U_22
_atom_site_aniso_U_33
_atom_site_aniso_U_23
_atom_site_aniso_U_13
_atom_site_aniso_U_12
Se 0.0269(3) 0.0179(2) 0.0285(3) -0.00027(19) 0.0019(2) 0.0027(2)
S 0.0279(7) 0.0196(6) 0.0258(6) -0.0009(5) -0.0018(5) 0.0026(5)
F1 0.068(3) 0.057(3) 0.053(2) 0.028(2) -0.0117(19) -0.031(2)
F2 0.087(3) 0.0245(18) 0.051(2) -0.0088(17) -0.010(2) -0.001(2)
F3 0.058(3) 0.052(3) 0.055(2) 0.009(2) -0.0286(19) -0.016(2)
O1 0.0258(19) 0.026(2) 0.035(2) 0.0004(16) 0.0014(15) 0.0081(16)
O2 0.036(2) 0.046(3) 0.027(2) -0.0062(18) -0.0034(16) 0.015(2)
O3 0.041(2) 0.0192(18) 0.035(2) 0.0050(16) 0.0022(16) 0.0021(18)
N1 0.025(2) 0.0157(19) 0.030(2) -0.0012(16) 0.0032(16) 0.0017(18)
C1 0.034(3) 0.015(2) 0.017(2) -0.0038(18) -0.0015(18) 0.000(2)
C2 0.026(3) 0.021(2) 0.022(2) -0.0019(19) 0.0014(19) -0.005(2)
C3 0.033(3) 0.018(2) 0.023(2) 0.0031(19) 0.005(2) -0.002(2)
C4 0.034(3) 0.018(2) 0.015(2) 0.0010(17) 0.0005(18) 0.003(2)
C5 0.025(3) 0.018(2) 0.020(3) -0.0002(18) 0.0012(18) 0.004(2)
C6 0.024(3) 0.018(2) 0.021(3) -0.0005(18) 0.0005(17) -0.005(2)
C7 0.023(3) 0.021(2) 0.024(3) 0.0023(19) -0.0018(18) -0.003(2)
C8 0.031(3) 0.021(2) 0.017(2) -0.0011(18) 0.0010(18) -0.005(2)
C9 0.031(3) 0.014(2) 0.021(3) 0.0015(18) -0.0033(18) -0.001(2)
C10 0.027(3) 0.016(2) 0.017(2) 0.0000(17) 0.0026(17) -0.0004(19)
C11 0.039(3) 0.017(2) 0.027(3) 0.001(2) 0.003(2) 0.001(2)
C1A 0.046(4) 0.031(3) 0.033(3) 0.002(3) -0.017(3) -0.011(3)

loop_
_atom_type_symbol
_atom_type_description
_atom_type_scat_dispersion_real
_atom_type_scat_dispersion_imag
_atom_type_scat_source
C C 0.0033 0.0016 'International Tables Vol C Tables 4.2.6.8 and 6.1.1.4'
H H 0.0000 0.0000 'International Tables Vol C Tables 4.2.6.8 and 6.1.1.4'
N N 0.0061 0.0033 'International Tables Vol C Tables 4.2.6.8 and 6.1.1.4'
O O 0.0106 0.0060 'International Tables Vol C Tables 4.2.6.8 and 6.1.1.4'
F F 0.0171 0.0103 'International Tables Vol C Tables 4.2.6.8 and 6.1.1.4'
S S 0.1246 0.1234 'International Tables Vol C Tables 4.2.6.8 and 6.1.1.4'
Se Se -0.0929 2.2259 'International Tables Vol C Tables 4.2.6.8 and 6.1.1.4'

loop_
_geom_angle_atom_site_label_1
_geom_angle_atom_site_label_2
_geom_angle_atom_site_label_3
_geom_angle
_geom_angle_site_symmetry_1
N1 Se C1 85.8(2) .
O2 S O3 116.1(2) .
O2 S O1 114.4(2) .
O3 S O1 113.7(2) .
O2 S C1A 103.7(3) .
O3 S C1A 103.9(3) .
O1 S C1A 102.8(3) .
C9 N1 C11 126.8(4) .
C9 N1 Se 115.2(4) .
C11 N1 Se 117.8(3) .
C2 C1 C10 121.1(5) .
C2 C1 Se 128.7(4) .
C10 C1 Se 110.2(4) .
C3 C2 C1 116.7(5) .
C3 C2 H2A 121.6 .
C1 C2 H2A 121.6 .
C2 C3 C4 122.9(5) .
C2 C3 H3A 118.5 .
C4 C3 H3A 118.5 .
C5 C4 C3 120.9(5) .
C5 C4 H4A 119.5 .
C3 C4 H4A 119.5 .
C4 C5 C10 116.6(5) .
C4 C5 C6 126.2(5) .
C10 C5 C6 117.0(4) .
C6 C6 C7 119.9(5) 2_565
C6 C6 C5 123.1(5) 2_565
C7 C6 C5 116.9(4) .
C8 C7 C6 124.8(5) .
C8 C7 H7A 117.6 .
C6 C7 H7A 117.6 .
C7 C8 C9 118.4(5) .
C7 C8 H8A 120.8 .
C9 C8 H8A 120.8 .
N1 C9 C8 126.8(5) .
N1 C9 C10 113.6(5) .
C8 C9 C10 119.6(5) .
C1 C10 C5 121.6(5) .
C1 C10 C9 115.2(5) .
C5 C10 C9 123.2(5) .
N1 C11 H11A 109.5 .
N1 C11 H11B 109.5 .
H11A C11 H11B 109.5 .
N1 C11 H11C 109.5 .
H11A C11 H11C 109.5 .
H11B C11 H11C 109.5 .
F3 C1A F1 109.4(5) .
F3 C1A F2 108.4(5) .
F1 C1A F2 106.8(5) .
F3 C1A S 111.5(4) .
F1 C1A S 111.1(4) .
F2 C1A S 109.6(4) .

loop_
_geom_bond_atom_site_label_1
_geom_bond_atom_site_label_2
_geom_bond_distance
_geom_bond_site_symmetry_2
Se N1 1.862(4) .
Se C1 1.883(5) .
S O2 1.432(4) .
S O3 1.439(4) .
S O1 1.459(4) .
S C1A 1.826(6) .
F1 C1A 1.324(7) .
F2 C1A 1.330(8) .
F3 C1A 1.311(7) .
N1 C9 1.320(7) .
N1 C11 1.470(6) .
C1 C2 1.397(7) .
C1 C10 1.404(7) .
C2 C3 1.383(7) .
C2 H2A 0.9500 .
C3 C4 1.398(7) .
C3 H3A 0.9500 .
C4 C5 1.394(7) .
C4 H4A 0.9500 .
C5 C10 1.411(7) .
C5 C6 1.477(7) .
C6 C6 1.416(10) 2_565
C6 C7 1.447(7) .
C7 C8 1.363(7) .
C7 H7A 0.9500 .
C8 C9 1.422(7) .
C8 H8A 0.9500 .
C9 C10 1.424(7) .
C11 H11A 0.9800 .
C11 H11B 0.9800 .
C11 H11C 0.9800 .

loop_
_geom_hbond_atom_site_label_D
_geom_hbond_atom_site_label_H
_geom_hbond_atom_site_label_A
_geom_hbond_distance_DH
_geom_hbond_distance_HA
_geom_hbond_distance_DA
_geom_hbond_angle_DHA
_geom_hbond_site_symmetry_A
C2 H2A O1 0.95 2.44 3.061(6) 122.8 .
C4 H4A O3 0.95 2.56 3.210(6) 125.5 3_656
C7 H7A O2 0.95 2.56 3.180(6) 123.0 4_466
C8 H8A O2 0.95 2.49 3.123(6) 124.3 4_466
C11 H11B O3 0.98 2.66 3.137(6) 110.6 5_667

loop_
_geom_torsion_atom_site_label_1
_geom_torsion_atom_site_label_2
_geom_torsion_atom_site_label_3
_geom_torsion_atom_site_label_4
_geom_torsion
_geom_torsion_site_symmetry_1
_geom_torsion_site_symmetry_4
C1 Se N1 C9 -0.1(4) . .
C1 Se N1 C11 174.6(4) . .
N1 Se C1 C2 179.1(5) . .
N1 Se C1 C10 0.4(3) . .
C10 C1 C2 C3 -3.7(7) . .
Se C1 C2 C3 177.7(4) . .
C1 C2 C3 C4 1.2(7) . .
C2 C3 C4 C5 2.7(7) . .
C3 C4 C5 C10 -3.9(7) . .
C3 C4 C5 C6 -178.1(4) . .
C4 C5 C6 C6 -5.1(6) . 2_565
C10 C5 C6 C6 -179.3(3) . 2_565
C4 C5 C6 C7 177.4(5) . .
C10 C5 C6 C7 3.2(6) . .
C6 C6 C7 C8 -179.2(4) 2_565 .
C5 C6 C7 C8 -1.7(7) . .
C6 C7 C8 C9 -1.7(7) . .
C11 N1 C9 C8 6.0(8) . .
Se N1 C9 C8 -179.9(4) . .
C11 N1 C9 C10 -174.5(4) . .
Se N1 C9 C10 -0.4(5) . .
C7 C8 C9 N1 -177.1(5) . .
C7 C8 C9 C10 3.4(7) . .
C2 C1 C10 C5 2.5(7) . .
Se C1 C10 C5 -178.7(4) . .
C2 C1 C10 C9 -179.6(4) . .
Se C1 C10 C9 -0.8(5) . .
C4 C5 C10 C1 1.4(7) . .
C6 C5 C10 C1 176.2(4) . .
C4 C5 C10 C9 -176.4(4) . .
C6 C5 C10 C9 -1.6(7) . .
N1 C9 C10 C1 0.7(6) . .
C8 C9 C10 C1 -179.7(4) . .
N1 C9 C10 C5 178.7(4) . .
C8 C9 C10 C5 -1.8(7) . .
O2 S C1A F3 -70.2(5) . .
O3 S C1A F3 51.5(5) . .
O1 S C1A F3 170.3(4) . .
O2 S C1A F1 52.1(5) . .
O3 S C1A F1 173.8(5) . .
O1 S C1A F1 -67.4(5) . .
O2 S C1A F2 169.8(4) . .
O3 S C1A F2 -68.5(4) . .
O1 S C1A F2 50.3(4) . .
